data_7040265
loop_
_publ_author_name
'Adiraju, Venkata A. K.'
'Ferrence, Gregory M.'
'Lash, Timothy D.'

_publ_section_title
;
 Rhodium(i), rhodium(iii) and iridium(iii) carbaporphyrins.
;
_journal_issue 35
_journal_name_full 'Dalton transactions (Cambridge, England : 2003)'
_journal_page_first 13691
_journal_page_last 13694
_journal_paper_doi 10.1039/c6dt03093a
_journal_volume 45
_journal_year 2016
_chemical_formula_moiety 'C37 H36 N3 O2 Rh'
_chemical_formula_sum 'C37 H36 N3 O2 Rh'
_chemical_formula_weight 657.6
_chemical_name_systematic
'dicarbonyl-(8,12,13,17-tetraethyl-21,24-dihydro-7,18-dimethyl-21-carbabenzo(b)porphyrinato)-rhodium(i) chloroform solvate'
_space_group_IT_number 2
_symmetry_cell_setting triclinic
_symmetry_Int_Tables_number 2
_symmetry_space_group_name_Hall '-P 1'
_symmetry_space_group_name_H-M 'P -1'
_atom_sites_solution_hydrogens mixed
_atom_sites_solution_primary iterative
_atom_sites_solution_secondary difmap
_audit_conform_dict_location ftp://ftp.iucr.org/pub/cif_core.dic
_audit_conform_dict_name cif_core.dic
_audit_conform_dict_version 2.4.3
_audit_creation_date 2016-08-05T11:36:54-00:00
_audit_creation_method 'WinGX routine CIF_UPDATE'
_audit_update_record
;
2016-08-06 deposited with the CCDC.
2016-08-10 downloaded from the CCDC.
;
_cell_angle_alpha 104.215(3)
_cell_angle_beta 96.743(3)
_cell_angle_gamma 106.479(3)
_cell_formula_units_Z 2
_cell_length_a 11.7176(8)
_cell_length_b 12.3793(8)
_cell_length_c 13.4720(9)
_cell_measurement_reflns_used 9646
_cell_measurement_temperature 100(2)
_cell_measurement_theta_max 32.02
_cell_measurement_theta_min 2.67
_cell_volume 1779.4(2)
_computing_cell_refinement 'APEX2 & SAINT (Bruker, 2013)'
_computing_data_collection 'APEX2 (Bruker, 2014)'
_computing_data_reduction SAINT
_computing_molecular_graphics 'ORTEP-3 for Windows (Farrugia, 2012)'
_computing_publication_material 'WinGX publication routines (Farrugia, 2012)'
_computing_structure_refinement 'SHELXL-2014/7 (Sheldrick, 2015)'
_computing_structure_solution 'SUPERFLIP (Palatinus & Chapuis,2007)'
_diffrn_ambient_temperature 100(2)
_diffrn_measured_fraction_theta_full 1
_diffrn_measured_fraction_theta_max 0.944
_diffrn_measurement_details
;
A total of 3672 frames were collected.  
The total exposure time was 5.10 hours.
;
_diffrn_measurement_device_type 'Bruker APEX-II CCD diffractometer'
_diffrn_measurement_method '\f and \w scans'
_diffrn_radiation_monochromator graphite
_diffrn_radiation_probe x-ray
_diffrn_radiation_source 'sealed tube'
_diffrn_radiation_type MoK\a
_diffrn_radiation_wavelength 0.71073
_diffrn_reflns_av_R_equivalents 0.0248
_diffrn_reflns_av_unetI/netI 0.0178
_diffrn_reflns_Laue_measured_fraction_full 1
_diffrn_reflns_Laue_measured_fraction_max 0.944
_diffrn_reflns_limit_h_max 17
_diffrn_reflns_limit_h_min -17
_diffrn_reflns_limit_k_max 18
_diffrn_reflns_limit_k_min -18
_diffrn_reflns_limit_l_max 20
_diffrn_reflns_limit_l_min -19
_diffrn_reflns_number 71454
_diffrn_reflns_point_group_measured_fraction_full 1
_diffrn_reflns_point_group_measured_fraction_max 0.944
_diffrn_reflns_theta_full 25.242
_diffrn_reflns_theta_max 32.284
_diffrn_reflns_theta_min 1.592
_diffrn_standards_number 0
_exptl_absorpt_coefficient_mu 0.513
_exptl_absorpt_correction_T_max 0.7464
_exptl_absorpt_correction_T_min 0.6677
_exptl_absorpt_correction_type multi-scan
_exptl_absorpt_process_details 'Apex2 v2014.7-1 (Bruker, 2014)'
_exptl_crystal_colour green
_exptl_crystal_density_diffrn 1.227
_exptl_crystal_density_method 'not measured'
_exptl_crystal_description block
_exptl_crystal_F_000 680
_exptl_crystal_size_max 0.57
_exptl_crystal_size_mid 0.1
_exptl_crystal_size_min 0.085
_refine_diff_density_max 0.512
_refine_diff_density_min -0.457
_refine_diff_density_rms 0.058
_refine_ls_extinction_method none
_refine_ls_goodness_of_fit_ref 1.06
_refine_ls_hydrogen_treatment mixed
_refine_ls_matrix_type full
_refine_ls_number_constraints 0
_refine_ls_number_parameters 398
_refine_ls_number_reflns 11961
_refine_ls_number_restraints 1
_refine_ls_restrained_S_all 1.06
_refine_ls_R_factor_all 0.0243
_refine_ls_R_factor_gt 0.0211
_refine_ls_shift/su_max 0.001
_refine_ls_shift/su_mean 0
_refine_ls_structure_factor_coef Fsqd
_refine_ls_weighting_details 'w=1/[\s^2^(Fo^2^)+(0.0245P)^2^+0.7528P] where P=(Fo^2^+2Fc^2^)/3'
_refine_ls_weighting_scheme calc
_refine_ls_wR_factor_ref 0.0552
_reflns_number_gt 11047
_reflns_number_total 11961
_reflns_threshold_expression 'I > 2\s(I)'
_cod_data_source_file c6dt03093a2.cif
_cod_data_source_block compound9
_cod_depositor_comments 'Adding full bibliography for 7040265--7040267.cif.'
_cod_database_code 7040265
_shelx_space_group_comment
;
The symmetry employed for this shelxl refinement is uniquely defined
by the following loop, which should always be used as a source of
symmetry information in preference to the above space-group names.
        They are only intended as comments.
;
_shelx_estimated_absorpt_t_min 0.677
_shelx_estimated_absorpt_t_max 0.94

loop_
_symmetry_equiv_pos_as_xyz
'x, y, z'
'-x, -y, -z'

loop_
_atom_site_label
_atom_site_fract_x
_atom_site_fract_y
_atom_site_fract_z
_atom_site_U_iso_or_equiv
_atom_site_adp_type
_atom_site_calc_flag
_atom_site_occupancy
_atom_site_type_symbol
Rh1 0.35463(2) 0.37935(2) 0.23306(2) 0.01198(2) Uani d 1 Rh
C21 0.46018(9) 0.34153(9) 0.02509(8) 0.01431(17) Uani d 1 C
N22 0.53923(8) 0.39900(7) 0.26147(6) 0.01301(15) Uani d 1 N
N23 0.40957(8) 0.56335(8) 0.28729(6) 0.01349(15) Uani d 1 N
N24 0.31032(9) 0.50148(8) 0.05202(7) 0.01543(16) Uani d 1 N
C25 0.31185(10) 0.21565(10) 0.18999(9) 0.0197(2) Uani d 1 C
O26 0.28419(9) 0.11576(8) 0.16522(9) 0.0343(2) Uani d 1 O
C27 0.19188(10) 0.36639(9) 0.22286(8) 0.01719(19) Uani d 1 C
O28 0.09194(8) 0.35621(9) 0.22042(7) 0.02696(18) Uani d 1 O
C1 0.39681(10) 0.31725(9) -0.07734(8) 0.01475(17) Uani d 1 C
C2 0.41783(9) 0.21135(9) -0.13991(8) 0.01487(17) Uani d 1 C
C2A 0.38294(10) 0.15221(10) -0.24623(8) 0.01865(19) Uani d 1 C
H2A 0.338 0.1794 -0.2923 0.022 Uiso calc 1 H
C2B 0.41553(11) 0.05171(10) -0.28387(8) 0.0212(2) Uani d 1 C
H2B 0.3922 0.0102 -0.3563 0.025 Uiso calc 1 H
C3 0.48630(9) 0.17148(9) -0.07193(8) 0.01447(17) Uani d 1 C
C3A 0.51760(10) 0.07102(9) -0.10975(8) 0.01754(19) Uani d 1 C
H3A 0.5624 0.0433 -0.064 0.021 Uiso calc 1 H
C3B 0.48158(11) 0.01163(10) -0.21682(8) 0.0204(2) Uani d 1 C
H3B 0.5025 -0.057 -0.2441 0.024 Uiso calc 1 H
C4 0.51241(9) 0.25392(9) 0.03389(8) 0.01396(17) Uani d 1 C
C5 0.57834(9) 0.24667(9) 0.12382(8) 0.01420(17) Uani d 1 C
H5 0.6129 0.185 0.1147 0.017 Uiso calc 1 H
C6 0.59940(9) 0.32044(9) 0.22635(8) 0.01334(17) Uani d 1 C
C7 0.69795(9) 0.33440(9) 0.30890(8) 0.01412(17) Uani d 1 C
C7A 0.78654(10) 0.26791(10) 0.29846(9) 0.01849(19) Uani d 1 C
H7A1 0.8367 0.2909 0.249 0.028 Uiso calc 1 H
H7A2 0.7422 0.1832 0.2727 0.028 Uiso calc 1 H
H7A3 0.8387 0.2861 0.3668 0.028 Uiso calc 1 H
C8 0.69938(9) 0.42543(9) 0.39235(8) 0.01370(17) Uani d 1 C
C8A 0.78849(10) 0.48142(10) 0.49444(8) 0.01720(19) Uani d 1 C
H8A1 0.8256 0.4234 0.51 0.021 Uiso calc 1 H
H8A2 0.7446 0.5029 0.5507 0.021 Uiso calc 1 H
C8B 0.88901(11) 0.59133(11) 0.49445(10) 0.0271(2) Uani d 1 C
H8B1 0.9445 0.6242 0.5628 0.041 Uiso calc 1 H
H8B2 0.9341 0.5704 0.44 0.041 Uiso calc 1 H
H8B3 0.853 0.6499 0.4807 0.041 Uiso calc 1 H
C9 0.60050(9) 0.46518(9) 0.36124(7) 0.01284(16) Uani d 1 C
C10 0.57101(9) 0.55983(9) 0.42001(7) 0.01387(17) Uani d 1 C
H10 0.6122 0.5939 0.491 0.017 Uiso calc 1 H
C11 0.48699(9) 0.60893(9) 0.38438(7) 0.01362(17) Uani d 1 C
C12 0.47078(10) 0.71669(9) 0.44148(8) 0.01472(17) Uani d 1 C
C12A 0.54179(11) 0.79212(10) 0.54825(8) 0.01864(19) Uani d 1 C
H12A 0.5427 0.7413 0.5945 0.022 Uiso calc 1 H
H12B 0.5 0.8482 0.5774 0.022 Uiso calc 1 H
C12B 0.67261(12) 0.86136(10) 0.54887(9) 0.0243(2) Uani d 1 C
H12C 0.7138 0.9086 0.6205 0.036 Uiso calc 1 H
H12D 0.7153 0.8064 0.5218 0.036 Uiso calc 1 H
H12E 0.6726 0.9135 0.5046 0.036 Uiso calc 1 H
C13 0.38416(10) 0.73683(9) 0.37762(8) 0.01496(17) Uani d 1 C
C13A 0.33742(10) 0.83967(9) 0.39884(8) 0.01790(19) Uani d 1 C
H13A 0.3291 0.8649 0.3349 0.021 Uiso calc 1 H
H13B 0.3975 0.9063 0.4545 0.021 Uiso calc 1 H
C13B 0.21501(13) 0.81117(11) 0.43249(11) 0.0289(3) Uani d 1 C
H13C 0.1888 0.881 0.4453 0.043 Uiso calc 1 H
H13D 0.1546 0.7465 0.3771 0.043 Uiso calc 1 H
H13E 0.223 0.7878 0.4967 0.043 Uiso calc 1 H
C14 0.34708(9) 0.64154(9) 0.28101(8) 0.01434(17) Uani d 1 C
C15 0.26738(10) 0.64013(9) 0.19406(8) 0.01553(18) Uani d 1 C
H15 0.2187 0.6895 0.2087 0.019 Uiso calc 1 H
C16 0.24930(9) 0.57680(9) 0.08955(8) 0.01460(17) Uani d 1 C
C17 0.16876(9) 0.57816(9) 0.00101(8) 0.01492(17) Uani d 1 C
C17A 0.08546(10) 0.65062(10) 0.00719(9) 0.01840(19) Uani d 1 C
H17A 0.0546 0.6545 0.0729 0.022 Uiso calc 1 H
H17B 0.0149 0.6114 -0.0519 0.022 Uiso calc 1 H
C17B 0.14753(13) 0.77574(11) 0.00389(12) 0.0291(3) Uani d 1 C
H17C 0.0893 0.8192 0.0082 0.044 Uiso calc 1 H
H17D 0.2164 0.8157 0.0631 0.044 Uiso calc 1 H
H17E 0.1767 0.7726 -0.0617 0.044 Uiso calc 1 H
C18 0.18451(10) 0.50273(9) -0.08665(8) 0.01533(18) Uani d 1 C
C18A 0.11736(11) 0.46951(10) -0.19706(8) 0.0209(2) Uani d 1 C
H18A 0.0613 0.5146 -0.2008 0.031 Uiso calc 1 H
H18B 0.0714 0.3851 -0.2204 0.031 Uiso calc 1 H
H18C 0.1755 0.487 -0.2423 0.031 Uiso calc 1 H
C19 0.27535(10) 0.45408(9) -0.05461(8) 0.01488(17) Uani d 1 C
C20 0.31799(10) 0.37153(9) -0.11496(8) 0.01598(18) Uani d 1 C
H20 0.2913 0.3498 -0.1886 0.019 Uiso calc 1 H
H21 0.4781(12) 0.4090(12) 0.0790(11) 0.018(3) Uiso d 1 H
H24 0.3585(13) 0.4910(14) 0.0889(14) 0.031(4) Uiso d 1 H

loop_
_atom_site_aniso_label
_atom_site_aniso_U_11
_atom_site_aniso_U_22
_atom_site_aniso_U_33
_atom_site_aniso_U_12
_atom_site_aniso_U_13
_atom_site_aniso_U_23
Rh1 0.01213(4) 0.01320(4) 0.00982(4) 0.00478(3) 0.00083(2) 0.00181(2)
C21 0.0165(4) 0.0143(4) 0.0105(4) 0.0048(3) 0.0028(3) 0.0009(3)
N22 0.0131(4) 0.0145(4) 0.0100(3) 0.0055(3) 0.0007(3) 0.0007(3)
N23 0.0160(4) 0.0143(4) 0.0096(3) 0.0067(3) 0.0011(3) 0.0012(3)
N24 0.0188(4) 0.0189(4) 0.0098(4) 0.0091(3) 0.0010(3) 0.0037(3)
C25 0.0157(5) 0.0200(5) 0.0231(5) 0.0062(4) 0.0035(4) 0.0055(4)
O26 0.0305(5) 0.0168(4) 0.0522(6) 0.0059(4) 0.0094(4) 0.0056(4)
C27 0.0184(5) 0.0185(5) 0.0143(4) 0.0068(4) 0.0013(4) 0.0042(4)
O28 0.0168(4) 0.0351(5) 0.0307(5) 0.0102(3) 0.0033(3) 0.0115(4)
C1 0.0178(5) 0.0145(4) 0.0105(4) 0.0036(3) 0.0034(3) 0.0025(3)
C2 0.0173(4) 0.0147(4) 0.0109(4) 0.0038(3) 0.0040(3) 0.0017(3)
C2A 0.0233(5) 0.0197(5) 0.0110(4) 0.0059(4) 0.0029(4) 0.0026(4)
C2B 0.0290(6) 0.0204(5) 0.0109(4) 0.0072(4) 0.0047(4) -0.0006(4)
C3 0.0160(4) 0.0148(4) 0.0106(4) 0.0038(3) 0.0034(3) 0.0012(3)
C3A 0.0206(5) 0.0172(4) 0.0142(4) 0.0065(4) 0.0049(4) 0.0023(4)
C3B 0.0279(6) 0.0176(5) 0.0144(4) 0.0087(4) 0.0063(4) -0.0001(4)
C4 0.0143(4) 0.0145(4) 0.0108(4) 0.0037(3) 0.0029(3) 0.0008(3)
C5 0.0143(4) 0.0147(4) 0.0130(4) 0.0060(3) 0.0029(3) 0.0015(3)
C6 0.0130(4) 0.0144(4) 0.0120(4) 0.0051(3) 0.0019(3) 0.0023(3)
C7 0.0134(4) 0.0159(4) 0.0129(4) 0.0055(3) 0.0017(3) 0.0035(3)
C7A 0.0163(5) 0.0213(5) 0.0183(5) 0.0098(4) 0.0013(4) 0.0032(4)
C8 0.0131(4) 0.0154(4) 0.0117(4) 0.0047(3) 0.0007(3) 0.0031(3)
C8A 0.0170(5) 0.0203(5) 0.0125(4) 0.0069(4) -0.0012(3) 0.0024(4)
C8B 0.0206(5) 0.0277(6) 0.0234(5) -0.0001(4) -0.0042(4) 0.0038(5)
C9 0.0137(4) 0.0141(4) 0.0097(4) 0.0044(3) 0.0011(3) 0.0023(3)
C10 0.0159(4) 0.0148(4) 0.0095(4) 0.0049(3) 0.0014(3) 0.0017(3)
C11 0.0163(4) 0.0146(4) 0.0095(4) 0.0055(3) 0.0023(3) 0.0022(3)
C12 0.0183(5) 0.0152(4) 0.0101(4) 0.0066(4) 0.0028(3) 0.0015(3)
C12A 0.0254(5) 0.0175(5) 0.0105(4) 0.0085(4) 0.0002(4) -0.0007(3)
C12B 0.0277(6) 0.0165(5) 0.0218(5) 0.0038(4) -0.0025(4) 0.0012(4)
C13 0.0191(5) 0.0146(4) 0.0117(4) 0.0073(4) 0.0037(3) 0.0025(3)
C13A 0.0234(5) 0.0156(4) 0.0159(4) 0.0096(4) 0.0043(4) 0.0029(4)
C13B 0.0317(6) 0.0239(6) 0.0385(7) 0.0160(5) 0.0169(5) 0.0093(5)
C14 0.0164(4) 0.0154(4) 0.0116(4) 0.0070(3) 0.0030(3) 0.0026(3)
C15 0.0171(4) 0.0176(4) 0.0136(4) 0.0086(4) 0.0029(3) 0.0042(3)
C16 0.0157(4) 0.0161(4) 0.0122(4) 0.0056(3) 0.0017(3) 0.0044(3)
C17 0.0151(4) 0.0156(4) 0.0139(4) 0.0043(3) 0.0012(3) 0.0058(3)
C17A 0.0175(5) 0.0222(5) 0.0178(5) 0.0086(4) 0.0022(4) 0.0078(4)
C17B 0.0319(7) 0.0242(6) 0.0396(7) 0.0144(5) 0.0130(5) 0.0156(5)
C18 0.0168(4) 0.0155(4) 0.0124(4) 0.0031(3) 0.0004(3) 0.0054(3)
C18A 0.0251(5) 0.0224(5) 0.0132(4) 0.0072(4) -0.0019(4) 0.0051(4)
C19 0.0185(5) 0.0152(4) 0.0101(4) 0.0043(4) 0.0016(3) 0.0044(3)
C20 0.0208(5) 0.0160(4) 0.0098(4) 0.0047(4) 0.0022(3) 0.0032(3)

loop_
_atom_type_symbol
_atom_type_description
_atom_type_scat_dispersion_real
_atom_type_scat_dispersion_imag
_atom_type_scat_source
C C 0.0033 0.0016 'International Tables Vol C Tables 4.2.6.8 and 6.1.1.4'
H H 0 0 'International Tables Vol C Tables 4.2.6.8 and 6.1.1.4'
N N 0.0061 0.0033 'International Tables Vol C Tables 4.2.6.8 and 6.1.1.4'
O O 0.0106 0.006 'International Tables Vol C Tables 4.2.6.8 and 6.1.1.4'
Rh Rh -1.1178 0.9187 'International Tables Vol C Tables 4.2.6.8 and 6.1.1.4'

loop_
_geom_angle_atom_site_label_1
_geom_angle_atom_site_label_2
_geom_angle_atom_site_label_3
_geom_angle
C27 Rh1 C25 89.79(5)
C27 Rh1 N22 173.99(4)
C25 Rh1 N22 91.86(4)
C27 Rh1 N23 92.25(4)
C25 Rh1 N23 177.11(4)
N22 Rh1 N23 85.90(3)
C1 C21 C4 111.24(9)
C1 C21 H21 127.5(8)
C4 C21 H21 120.6(8)
C9 N22 C6 106.74(8)
C9 N22 Rh1 114.38(6)
C6 N22 Rh1 130.33(7)
C14 N23 C11 106.33(8)
C14 N23 Rh1 131.39(7)
C11 N23 Rh1 112.86(6)
C16 N24 C19 111.42(9)
C16 N24 H24 120.8(11)
C19 N24 H24 127.7(11)
O26 C25 Rh1 178.55(11)
O28 C27 Rh1 176.78(10)
C20 C1 C21 129.03(9)
C20 C1 C2 124.45(9)
C21 C1 C2 106.21(9)
C2A C2 C3 120.55(10)
C2A C2 C1 131.28(10)
C3 C2 C1 108.17(8)
C2 C2A C2B 118.49(10)
C2 C2A H2A 120.8
C2B C2A H2A 120.8
C3B C2B C2A 120.98(10)
C3B C2B H2B 119.5
C2A C2B H2B 119.5
C3A C3 C2 120.65(9)
C3A C3 C4 131.64(10)
C2 C3 C4 107.70(9)
C3 C3A C3B 118.43(10)
C3 C3A H3A 120.8
C3B C3A H3A 120.8
C2B C3B C3A 120.90(10)
C2B C3B H3B 119.6
C3A C3B H3B 119.6
C5 C4 C21 127.41(9)
C5 C4 C3 126.08(9)
C21 C4 C3 106.50(9)
C4 C5 C6 127.25(9)
C4 C5 H5 116.4
C6 C5 H5 116.4
N22 C6 C5 126.20(9)
N22 C6 C7 109.34(8)
C5 C6 C7 124.13(9)
C8 C7 C6 107.06(9)
C8 C7 C7A 127.95(9)
C6 C7 C7A 124.76(9)
C7 C7A H7A1 109.5
C7 C7A H7A2 109.5
H7A1 C7A H7A2 109.5
C7 C7A H7A3 109.5
H7A1 C7A H7A3 109.5
H7A2 C7A H7A3 109.5
C7 C8 C9 106.59(8)
C7 C8 C8A 128.86(9)
C9 C8 C8A 124.43(9)
C8 C8A C8B 112.86(9)
C8 C8A H8A1 109
C8B C8A H8A1 109
C8 C8A H8A2 109
C8B C8A H8A2 109
H8A1 C8A H8A2 107.8
C8A C8B H8B1 109.5
C8A C8B H8B2 109.5
H8B1 C8B H8B2 109.5
C8A C8B H8B3 109.5
H8B1 C8B H8B3 109.5
H8B2 C8B H8B3 109.5
N22 C9 C10 123.39(9)
N22 C9 C8 110.18(8)
C10 C9 C8 126.38(9)
C11 C10 C9 126.20(9)
C11 C10 H10 116.9
C9 C10 H10 116.9
N23 C11 C10 124.84(9)
N23 C11 C12 110.06(9)
C10 C11 C12 125.06(9)
C13 C12 C11 106.72(9)
C13 C12 C12A 128.32(9)
C11 C12 C12A 124.91(9)
C12 C12A C12B 113.53(9)
C12 C12A H12A 108.9
C12B C12A H12A 108.9
C12 C12A H12B 108.9
C12B C12A H12B 108.9
H12A C12A H12B 107.7
C12A C12B H12C 109.5
C12A C12B H12D 109.5
H12C C12B H12D 109.5
C12A C12B H12E 109.5
H12C C12B H12E 109.5
H12D C12B H12E 109.5
C12 C13 C14 107.28(9)
C12 C13 C13A 127.86(9)
C14 C13 C13A 124.81(9)
C13 C13A C13B 112.82(9)
C13 C13A H13A 109
C13B C13A H13A 109
C13 C13A H13B 109
C13B C13A H13B 109
H13A C13A H13B 107.8
C13A C13B H13C 109.5
C13A C13B H13D 109.5
H13C C13B H13D 109.5
C13A C13B H13E 109.5
H13C C13B H13E 109.5
H13D C13B H13E 109.5
N23 C14 C15 127.76(9)
N23 C14 C13 109.59(8)
C15 C14 C13 122.42(9)
C16 C15 C14 129.33(10)
C16 C15 H15 115.3
C14 C15 H15 115.3
N24 C16 C15 124.62(9)
N24 C16 C17 106.78(9)
C15 C16 C17 128.58(10)
C18 C17 C16 107.40(9)
C18 C17 C17A 128.21(9)
C16 C17 C17A 124.39(9)
C17 C17A C17B 112.77(9)
C17 C17A H17A 109
C17B C17A H17A 109
C17 C17A H17B 109
C17B C17A H17B 109
H17A C17A H17B 107.8
C17A C17B H17C 109.5
C17A C17B H17D 109.5
H17C C17B H17D 109.5
C17A C17B H17E 109.5
H17C C17B H17E 109.5
H17D C17B H17E 109.5
C17 C18 C19 108.36(9)
C17 C18 C18A 127.93(10)
C19 C18 C18A 123.66(10)
C18 C18A H18A 109.5
C18 C18A H18B 109.5
H18A C18A H18B 109.5
C18 C18A H18C 109.5
H18A C18A H18C 109.5
H18B C18A H18C 109.5
N24 C19 C20 124.98(9)
N24 C19 C18 106.04(9)
C20 C19 C18 128.91(9)
C19 C20 C1 126.13(9)
C19 C20 H20 116.9
C1 C20 H20 116.9

loop_
_geom_bond_atom_site_label_1
_geom_bond_atom_site_label_2
_geom_bond_distance
Rh1 C27 1.8536(11)
Rh1 C25 1.8635(11)
Rh1 N22 2.0846(9)
Rh1 N23 2.0920(9)
C21 C1 1.4053(14)
C21 C4 1.4098(14)
C21 H21 0.914(14)
N22 C9 1.3756(12)
N22 C6 1.3814(13)
N23 C14 1.3814(13)
N23 C11 1.3859(12)
N24 C16 1.3666(13)
N24 C19 1.3738(12)
N24 H24 0.768(14)
C25 O26 1.1358(14)
C27 O28 1.1372(14)
C1 C20 1.4038(15)
C1 C2 1.4762(14)
C2 C2A 1.3900(14)
C2 C3 1.4143(14)
C2A C2B 1.3986(16)
C2A H2A 0.95
C2B C3B 1.3910(16)
C2B H2B 0.95
C3 C3A 1.3901(14)
C3 C4 1.4743(13)
C3A C3B 1.3998(14)
C3A H3A 0.95
C3B H3B 0.95
C4 C5 1.3948(14)
C5 C6 1.4055(13)
C5 H5 0.95
C6 C7 1.4460(13)
C7 C8 1.3772(14)
C7 C7A 1.4957(14)
C7A H7A1 0.98
C7A H7A2 0.98
C7A H7A3 0.98
C8 C9 1.4389(14)
C8 C8A 1.4988(14)
C8A C8B 1.5262(17)
C8A H8A1 0.99
C8A H8A2 0.99
C8B H8B1 0.98
C8B H8B2 0.98
C8B H8B3 0.98
C9 C10 1.3991(14)
C10 C11 1.3931(14)
C10 H10 0.95
C11 C12 1.4427(14)
C12 C13 1.3698(14)
C12 C12A 1.5007(14)
C12A C12B 1.5273(17)
C12A H12A 0.99
C12A H12B 0.99
C12B H12C 0.98
C12B H12D 0.98
C12B H12E 0.98
C13 C14 1.4480(14)
C13 C13A 1.5020(14)
C13A C13B 1.5270(17)
C13A H13A 0.99
C13A H13B 0.99
C13B H13C 0.98
C13B H13D 0.98
C13B H13E 0.98
C14 C15 1.4029(14)
C15 C16 1.3912(14)
C15 H15 0.95
C16 C17 1.4382(14)
C17 C18 1.3813(14)
C17 C17A 1.4977(15)
C17A C17B 1.5271(17)
C17A H17A 0.99
C17A H17B 0.99
C17B H17C 0.98
C17B H17D 0.98
C17B H17E 0.98
C18 C19 1.4371(14)
C18 C18A 1.4973(14)
C18A H18A 0.98
C18A H18B 0.98
C18A H18C 0.98
C19 C20 1.3899(14)
C20 H20 0.95

loop_
_geom_hbond_atom_site_label_D
_geom_hbond_atom_site_label_H
_geom_hbond_atom_site_label_A
_geom_hbond_distance_DH
_geom_hbond_distance_HA
_geom_hbond_distance_DA
_geom_hbond_angle_DHA
N24 H24 N23 0.768(14) 2.539(17) 3.0695(12) 127.7(12)

loop_
_geom_torsion_atom_site_label_1
_geom_torsion_atom_site_label_2
_geom_torsion_atom_site_label_3
_geom_torsion_atom_site_label_4
_geom_torsion
C4 C21 C1 C20 169.43(10)
C4 C21 C1 C2 -4.38(12)
C20 C1 C2 C2A 9.77(18)
C21 C1 C2 C2A -176.06(11)
C20 C1 C2 C3 -170.51(10)
C21 C1 C2 C3 3.66(11)
C3 C2 C2A C2B 0.94(16)
C1 C2 C2A C2B -179.37(11)
C2 C2A C2B C3B -0.14(17)
C2A C2 C3 C3A -1.44(16)
C1 C2 C3 C3A 178.80(9)
C2A C2 C3 C4 178.09(9)
C1 C2 C3 C4 -1.66(11)
C2 C3 C3A C3B 1.10(16)
C4 C3 C3A C3B -178.31(11)
C2A C2B C3B C3A -0.18(18)
C3 C3A C3B C2B -0.30(17)
C1 C21 C4 C5 -177.90(10)
C1 C21 C4 C3 3.39(12)
C3A C3 C4 C5 -0.22(18)
C2 C3 C4 C5 -179.69(10)
C3A C3 C4 C21 178.51(11)
C2 C3 C4 C21 -0.95(11)
C21 C4 C5 C6 4.98(18)
C3 C4 C5 C6 -176.55(10)
C9 N22 C6 C5 -170.87(10)
Rh1 N22 C6 C5 43.97(15)
C9 N22 C6 C7 2.83(11)
Rh1 N22 C6 C7 -142.34(8)
C4 C5 C6 N22 14.08(17)
C4 C5 C6 C7 -158.73(10)
N22 C6 C7 C8 -2.45(12)
C5 C6 C7 C8 171.40(10)
N22 C6 C7 C7A -177.34(10)
C5 C6 C7 C7A -3.49(16)
C6 C7 C8 C9 1.06(11)
C7A C7 C8 C9 175.74(10)
C6 C7 C8 C8A -175.14(10)
C7A C7 C8 C8A -0.47(18)
C7 C8 C8A C8B 94.82(13)
C9 C8 C8A C8B -80.77(13)
C6 N22 C9 C10 175.56(9)
Rh1 N22 C9 C10 -33.00(12)
C6 N22 C9 C8 -2.17(11)
Rh1 N22 C9 C8 149.26(7)
C7 C8 C9 N22 0.66(12)
C8A C8 C9 N22 177.08(9)
C7 C8 C9 C10 -176.99(10)
C8A C8 C9 C10 -0.57(16)
N22 C9 C10 C11 -7.39(17)
C8 C9 C10 C11 169.97(10)
C14 N23 C11 C10 -176.56(10)
Rh1 N23 C11 C10 32.83(12)
C14 N23 C11 C12 1.42(11)
Rh1 N23 C11 C12 -149.19(7)
C9 C10 C11 N23 7.19(17)
C9 C10 C11 C12 -170.49(10)
N23 C11 C12 C13 -0.82(12)
C10 C11 C12 C13 177.16(10)
N23 C11 C12 C12A -178.21(10)
C10 C11 C12 C12A -0.24(17)
C13 C12 C12A C12B -103.72(13)
C11 C12 C12A C12B 73.10(13)
C11 C12 C13 C14 -0.10(12)
C12A C12 C13 C14 177.17(10)
C11 C12 C13 C13A -177.79(10)
C12A C12 C13 C13A -0.51(19)
C12 C13 C13A C13B -100.86(14)
C14 C13 C13A C13B 81.82(13)
C11 N23 C14 C15 173.06(10)
Rh1 N23 C14 C15 -44.01(15)
C11 N23 C14 C13 -1.47(11)
Rh1 N23 C14 C13 141.46(8)
C12 C13 C14 N23 0.99(12)
C13A C13 C14 N23 178.77(10)
C12 C13 C14 C15 -173.89(10)
C13A C13 C14 C15 3.89(16)
N23 C14 C15 C16 -14.06(19)
C13 C14 C15 C16 159.84(11)
C19 N24 C16 C15 -178.44(10)
C19 N24 C16 C17 0.15(12)
C14 C15 C16 N24 -0.39(18)
C14 C15 C16 C17 -178.66(11)
N24 C16 C17 C18 0.22(12)
C15 C16 C17 C18 178.73(11)
N24 C16 C17 C17A -179.40(10)
C15 C16 C17 C17A -0.88(17)
C18 C17 C17A C17B -93.83(14)
C16 C17 C17A C17B 85.70(13)
C16 C17 C18 C19 -0.48(12)
C17A C17 C18 C19 179.11(10)
C16 C17 C18 C18A 176.85(10)
C17A C17 C18 C18A -3.55(18)
C16 N24 C19 C20 -177.67(10)
C16 N24 C19 C18 -0.44(12)
C17 C18 C19 N24 0.57(12)
C18A C18 C19 N24 -176.91(10)
C17 C18 C19 C20 177.65(10)
C18A C18 C19 C20 0.18(17)
N24 C19 C20 C1 4.46(17)
C18 C19 C20 C1 -172.12(10)
C21 C1 C20 C19 -7.69(18)
C2 C1 C20 C19 165.10(10)
